data_1547556
loop_
_publ_author_name
'Gao, Shang'
'Liu, Hao'
'Yang, Chi'
'Fu, Zhiyuan'
'Yao, Hequan'
'Lin, Aijun'

_publ_section_title
;
 Accessing 1,3-Dienes via Palladium-Catalyzed Allylic Alkylation of
 Pronucleophiles with Skipped Enynes.
;
_journal_issue 18
_journal_name_full 'Organic letters'
_journal_page_first 4710
_journal_page_last 4713
_journal_paper_doi 10.1021/acs.orglett.7b01960
_journal_volume 19
_journal_year 2017
_chemical_formula_moiety 'C26 H23 N O'
_chemical_formula_sum 'C26 H23 N O'
_chemical_formula_weight 365.45
_chemical_name_systematic
;
 ? 
;
_space_group_crystal_system monoclinic
_space_group_IT_number 14
_space_group_name_Hall '-P 2ybc'
_space_group_name_H-M_alt 'P 1 21/c 1'
_symmetry_space_group_name_Hall '-P 2ybc'
_symmetry_space_group_name_H-M 'P 1 21/c 1'
_atom_sites_solution_hydrogens geom
_atom_sites_solution_primary dual
_audit_creation_date 2017-04-07
_audit_creation_method
;
Olex2 1.2
(compiled 2017.03.02 svn.r3394 for OlexSys, GUI svn.r5335)
;
_cell_angle_alpha 90
_cell_angle_beta 94.349(5)
_cell_angle_gamma 90
_cell_formula_units_Z 4
_cell_length_a 9.934(2)
_cell_length_b 22.154(4)
_cell_length_c 8.9741(18)
_cell_measurement_reflns_used 1023
_cell_measurement_temperature 205
_cell_measurement_theta_max 19.31
_cell_measurement_theta_min 2.252
_cell_volume 1969.3(7)
_computing_cell_refinement 'SAINT v7.68A (Bruker, 2009)'
_computing_data_reduction 'SAINT v7.68A (Bruker, 2009)'
_computing_molecular_graphics 'Olex2 (Dolomanov et al., 2009)'
_computing_publication_material 'Olex2 (Dolomanov et al., 2009)'
_computing_structure_refinement 'ShelXL (Sheldrick, 2015)'
_computing_structure_solution 'ShelXT (Sheldrick, 2015)'
_diffrn_ambient_temperature 205
_diffrn_measured_fraction_theta_full 0.988
_diffrn_measured_fraction_theta_max 0.981
_diffrn_measurement_device_type 'Bruker APEX-II CCD'
_diffrn_measurement_method '\f and \w scans'
_diffrn_radiation_monochromator graphite
_diffrn_radiation_type MoK\a
_diffrn_radiation_wavelength 0.71073
_diffrn_reflns_av_R_equivalents 0.0807
_diffrn_reflns_av_unetI/netI 0.0923
_diffrn_reflns_Laue_measured_fraction_full 0.988
_diffrn_reflns_Laue_measured_fraction_max 0.981
_diffrn_reflns_limit_h_max 12
_diffrn_reflns_limit_h_min -12
_diffrn_reflns_limit_k_max 26
_diffrn_reflns_limit_k_min -28
_diffrn_reflns_limit_l_max 11
_diffrn_reflns_limit_l_min -10
_diffrn_reflns_number 15889
_diffrn_reflns_point_group_measured_fraction_full 0.988
_diffrn_reflns_point_group_measured_fraction_max 0.981
_diffrn_reflns_theta_full 25.242
_diffrn_reflns_theta_max 27.606
_diffrn_reflns_theta_min 1.838
_diffrn_standards_number 0
_exptl_absorpt_coefficient_mu 0.074
_exptl_absorpt_correction_T_max 0.7456
_exptl_absorpt_correction_T_min 0.6506
_exptl_absorpt_correction_type multi-scan
_exptl_absorpt_process_details
'SADABS-2008/1 (Bruker,2008) was used for absorption correction. wR2(int) was 0.0886 before and 0.0569 after correction. The Ratio of minimum to maximum transmission is 0.8726. The \l/2 correction factor is 0.0015.'
_exptl_crystal_colour colourless
_exptl_crystal_colour_primary colourless
_exptl_crystal_density_diffrn 1.233
_exptl_crystal_density_method 'not measured'
_exptl_crystal_description block
_exptl_crystal_F_000 776
_exptl_crystal_size_max 0.26
_exptl_crystal_size_mid 0.16
_exptl_crystal_size_min 0.13
_refine_diff_density_max 0.351
_refine_diff_density_min -0.230
_refine_diff_density_rms 0.046
_refine_ls_extinction_method none
_refine_ls_goodness_of_fit_ref 0.985
_refine_ls_hydrogen_treatment constr
_refine_ls_matrix_type full
_refine_ls_number_parameters 254
_refine_ls_number_reflns 4474
_refine_ls_number_restraints 0
_refine_ls_restrained_S_all 0.985
_refine_ls_R_factor_all 0.1387
_refine_ls_R_factor_gt 0.0623
_refine_ls_shift/su_max 0.000
_refine_ls_shift/su_mean 0.000
_refine_ls_structure_factor_coef Fsqd
_refine_ls_weighting_details 'w=1/[\s^2^(Fo^2^)+(0.0780P)^2^] where P=(Fo^2^+2Fc^2^)/3'
_refine_ls_weighting_scheme calc
_refine_ls_wR_factor_gt 0.1459
_refine_ls_wR_factor_ref 0.1816
_reflns_Friedel_coverage 0.000
_reflns_number_gt 2278
_reflns_number_total 4474
_reflns_threshold_expression 'I > 2\s(I)'
_cod_data_source_file ol7b01960_si_002.cif
_cod_data_source_block mo_2017206-3aa_0ma
_cod_database_code 1547556
_shelx_shelxl_version_number 2014/7
_shelx_space_group_comment
;
The symmetry employed for this shelxl refinement is uniquely defined
by the following loop, which should always be used as a source of
symmetry information in preference to the above space-group names.
They are only intended as comments.
;
_olex2_refinement_description
;
1. Fixed Uiso
 At 1.2 times of:
  All C(H) groups, All C(H,H) groups
 At 1.5 times of:
  All C(H,H,H) groups
2.a Secondary CH2 refined with riding coordinates:
 C8(H8A,H8B)
2.b Aromatic/amide H refined with riding coordinates:
 C11(H11), C9(H9), C12(H12), C3(H3), C10(H10), C14(H14), C23(H23), C20(H20),
 C18(H18), C1(H1), C15(H15), C5(H5), C21(H21), C22(H22), C16(H16), C2(H2),
 C17(H17), C4(H4)
2.c Idealised Me refined as rotating group:
 C25(H25A,H25B,H25C)
;
_olex2_submission_special_instructions 'No special instructions were received'

loop_
_space_group_symop_operation_xyz
'x, y, z'
'-x, y+1/2, -z+1/2'
'-x, -y, -z'
'x, -y-1/2, z-1/2'

loop_
_atom_site_label
_atom_site_type_symbol
_atom_site_fract_x
_atom_site_fract_y
_atom_site_fract_z
_atom_site_U_iso_or_equiv
_atom_site_adp_type
_atom_site_occupancy
_atom_site_site_symmetry_order
_atom_site_calc_flag
_atom_site_refinement_flags_posn
O1 O 0.82451(19) 0.47660(7) 0.3353(2) 0.0479(5) Uani 1 1 d .
N1 N 0.9193(2) 0.38254(9) 0.3613(2) 0.0379(5) Uani 1 1 d .
C24 C 0.8933(2) 0.32436(10) 0.3016(3) 0.0345(6) Uani 1 1 d .
C6 C 0.7572(2) 0.41782(10) 0.0279(3) 0.0364(6) Uani 1 1 d .
C26 C 0.8288(2) 0.42337(11) 0.3015(3) 0.0377(6) Uani 1 1 d .
C19 C 0.7848(3) 0.32661(11) 0.1961(3) 0.0380(6) Uani 1 1 d .
C7 C 0.7341(2) 0.39074(10) 0.1811(3) 0.0356(6) Uani 1 1 d .
C13 C 0.3216(2) 0.36655(11) 0.8354(3) 0.0404(6) Uani 1 1 d .
C8 C 0.5859(2) 0.39660(12) 0.2196(3) 0.0414(6) Uani 1 1 d .
H8A H 0.5617 0.4395 0.2186 0.050 Uiso 1 1 calc R
H8B H 0.5282 0.3766 0.1411 0.050 Uiso 1 1 calc R
C11 C 0.4423(3) 0.36806(12) 0.6004(3) 0.0435(7) Uani 1 1 d .
H11 H 0.4823 0.3308 0.6271 0.052 Uiso 1 1 calc R
C9 C 0.5560(3) 0.37063(12) 0.3667(3) 0.0435(7) Uani 1 1 d .
H9 H 0.5972 0.3336 0.3939 0.052 Uiso 1 1 calc R
C12 C 0.3585(3) 0.39177(12) 0.6937(3) 0.0447(7) Uani 1 1 d .
H12 H 0.3186 0.4289 0.6652 0.054 Uiso 1 1 calc R
C3 C 0.8097(3) 0.46502(12) -0.2517(3) 0.0490(7) Uani 1 1 d .
H3 H 0.8270 0.4813 -0.3451 0.059 Uiso 1 1 calc R
C10 C 0.4769(3) 0.39481(12) 0.4620(3) 0.0440(7) Uani 1 1 d .
H10 H 0.4397 0.4329 0.4375 0.053 Uiso 1 1 calc R
C25 C 1.0298(3) 0.39685(12) 0.4696(3) 0.0468(7) Uani 1 1 d .
H25A H 1.0203 0.3740 0.5604 0.070 Uiso 1 1 calc GR
H25B H 1.0285 0.4397 0.4921 0.070 Uiso 1 1 calc GR
H25C H 1.1146 0.3865 0.4291 0.070 Uiso 1 1 calc GR
C14 C 0.3424(3) 0.30619(12) 0.8730(3) 0.0472(7) Uani 1 1 d .
H14 H 0.3838 0.2804 0.8070 0.057 Uiso 1 1 calc R
C23 C 0.9587(3) 0.27132(12) 0.3422(3) 0.0492(7) Uani 1 1 d .
H23 H 1.0334 0.2707 0.4131 0.059 Uiso 1 1 calc R
C20 C 0.7374(3) 0.27455(12) 0.1290(3) 0.0497(7) Uani 1 1 d .
H20 H 0.6641 0.2755 0.0564 0.060 Uiso 1 1 calc R
C18 C 0.2660(3) 0.40379(13) 0.9397(3) 0.0512(7) Uani 1 1 d .
H18 H 0.2522 0.4449 0.9175 0.061 Uiso 1 1 calc R
C1 C 0.8871(3) 0.42551(13) -0.0130(3) 0.0530(8) Uani 1 1 d .
H1 H 0.9600 0.4146 0.0545 0.064 Uiso 1 1 calc R
C15 C 0.3028(3) 0.28369(13) 1.0067(3) 0.0533(8) Uani 1 1 d .
H15 H 0.3142 0.2425 1.0291 0.064 Uiso 1 1 calc R
C5 C 0.6534(3) 0.43412(13) -0.0754(3) 0.0552(8) Uani 1 1 d .
H5 H 0.5635 0.4296 -0.0515 0.066 Uiso 1 1 calc R
C21 C 0.8004(3) 0.21958(12) 0.1706(3) 0.0576(8) Uani 1 1 d .
H21 H 0.7676 0.1832 0.1277 0.069 Uiso 1 1 calc R
C22 C 0.9089(3) 0.21899(13) 0.2735(3) 0.0588(9) Uani 1 1 d .
H22 H 0.9512 0.1820 0.2984 0.071 Uiso 1 1 calc R
C16 C 0.2469(3) 0.32139(15) 1.1067(4) 0.0569(8) Uani 1 1 d .
H16 H 0.2195 0.3059 1.1971 0.068 Uiso 1 1 calc R
C2 C 0.9129(3) 0.44903(13) -0.1517(3) 0.0569(8) Uani 1 1 d .
H2 H 1.0026 0.4539 -0.1764 0.068 Uiso 1 1 calc R
C17 C 0.2312(3) 0.38165(14) 1.0745(4) 0.0584(8) Uani 1 1 d .
H17 H 0.1965 0.4078 1.1446 0.070 Uiso 1 1 calc R
C4 C 0.6804(3) 0.45709(14) -0.2141(3) 0.0592(8) Uani 1 1 d .
H4 H 0.6082 0.4673 -0.2833 0.071 Uiso 1 1 calc R

loop_
_atom_site_aniso_label
_atom_site_aniso_U_11
_atom_site_aniso_U_22
_atom_site_aniso_U_33
_atom_site_aniso_U_23
_atom_site_aniso_U_13
_atom_site_aniso_U_12
O1 0.0613(12) 0.0336(10) 0.0483(12) -0.0031(8) -0.0003(9) 0.0022(9)
N1 0.0384(11) 0.0399(12) 0.0347(13) 0.0010(9) -0.0026(10) 0.0002(10)
C24 0.0373(13) 0.0334(13) 0.0339(15) 0.0029(11) 0.0095(11) 0.0007(11)
C6 0.0409(14) 0.0324(13) 0.0356(15) 0.0016(11) 0.0014(12) -0.0033(11)
C26 0.0404(14) 0.0362(14) 0.0368(16) 0.0031(11) 0.0057(12) 0.0008(11)
C19 0.0420(14) 0.0371(14) 0.0356(15) 0.0010(11) 0.0081(12) -0.0010(11)
C7 0.0340(13) 0.0383(13) 0.0343(15) 0.0009(11) 0.0026(11) 0.0009(11)
C13 0.0345(13) 0.0452(15) 0.0416(16) 0.0020(12) 0.0032(12) 0.0025(12)
C8 0.0391(14) 0.0485(15) 0.0363(16) 0.0051(12) 0.0017(12) 0.0035(12)
C11 0.0430(14) 0.0420(15) 0.0455(17) 0.0063(12) 0.0035(13) 0.0019(12)
C9 0.0388(14) 0.0475(16) 0.0448(17) 0.0084(13) 0.0066(13) 0.0038(12)
C12 0.0445(15) 0.0456(15) 0.0443(17) 0.0067(13) 0.0043(13) 0.0036(13)
C3 0.0651(19) 0.0452(16) 0.0375(16) 0.0047(13) 0.0095(14) -0.0081(14)
C10 0.0425(15) 0.0452(15) 0.0449(17) 0.0074(13) 0.0076(13) 0.0052(12)
C25 0.0414(15) 0.0590(17) 0.0388(17) 0.0033(13) -0.0040(12) -0.0062(13)
C14 0.0566(17) 0.0428(15) 0.0427(17) 0.0001(13) 0.0073(14) 0.0023(13)
C23 0.0530(17) 0.0483(17) 0.0471(18) 0.0104(13) 0.0088(14) 0.0150(14)
C20 0.0571(17) 0.0469(16) 0.0461(18) -0.0081(13) 0.0098(14) -0.0078(14)
C18 0.0478(16) 0.0486(16) 0.058(2) 0.0024(14) 0.0119(15) 0.0084(13)
C1 0.0419(16) 0.072(2) 0.0457(19) 0.0091(15) 0.0048(14) 0.0046(14)
C15 0.0624(18) 0.0461(16) 0.0514(19) 0.0100(14) 0.0040(16) -0.0057(14)
C5 0.0418(16) 0.071(2) 0.052(2) 0.0180(15) -0.0021(14) -0.0087(14)
C21 0.084(2) 0.0359(16) 0.055(2) -0.0081(14) 0.0205(18) -0.0066(15)
C22 0.089(2) 0.0395(16) 0.051(2) 0.0056(14) 0.0258(18) 0.0173(16)
C16 0.0475(17) 0.077(2) 0.0478(19) 0.0133(16) 0.0150(14) -0.0005(16)
C2 0.0482(17) 0.068(2) 0.057(2) 0.0065(16) 0.0164(15) -0.0015(15)
C17 0.0489(17) 0.069(2) 0.059(2) -0.0015(16) 0.0147(15) 0.0123(15)
C4 0.0607(19) 0.069(2) 0.0461(19) 0.0154(15) -0.0079(15) -0.0070(16)

loop_
_atom_type_symbol
_atom_type_description
_atom_type_scat_dispersion_real
_atom_type_scat_dispersion_imag
_atom_type_scat_source
C C 0.0033 0.0016 'International Tables Vol C Tables 4.2.6.8 and 6.1.1.4'
H H 0.0000 0.0000 'International Tables Vol C Tables 4.2.6.8 and 6.1.1.4'
N N 0.0061 0.0033 'International Tables Vol C Tables 4.2.6.8 and 6.1.1.4'
O O 0.0106 0.0060 'International Tables Vol C Tables 4.2.6.8 and 6.1.1.4'

loop_
_geom_angle_atom_site_label_1
_geom_angle_atom_site_label_2
_geom_angle_atom_site_label_3
_geom_angle
C24 N1 C25 124.3(2)
C26 N1 C24 111.2(2)
C26 N1 C25 124.5(2)
C19 C24 N1 109.8(2)
C23 C24 N1 127.5(2)
C23 C24 C19 122.7(2)
C1 C6 C7 119.6(2)
C1 C6 C5 117.1(2)
C5 C6 C7 123.3(2)
O1 C26 N1 125.5(2)
O1 C26 C7 126.2(2)
N1 C26 C7 108.2(2)
C24 C19 C7 109.4(2)
C20 C19 C24 119.7(2)
C20 C19 C7 130.8(2)
C6 C7 C26 108.48(19)
C6 C7 C8 112.2(2)
C19 C7 C6 112.1(2)
C19 C7 C26 101.28(19)
C19 C7 C8 112.1(2)
C8 C7 C26 110.0(2)
C14 C13 C12 122.5(2)
C14 C13 C18 117.7(3)
C18 C13 C12 119.8(2)
C7 C8 H8A 108.5
C7 C8 H8B 108.5
H8A C8 H8B 107.5
C9 C8 C7 115.1(2)
C9 C8 H8A 108.5
C9 C8 H8B 108.5
C12 C11 H11 117.3
C12 C11 C10 125.5(3)
C10 C11 H11 117.3
C8 C9 H9 117.0
C10 C9 C8 125.9(3)
C10 C9 H9 117.0
C13 C12 H12 116.3
C11 C12 C13 127.3(2)
C11 C12 H12 116.3
C2 C3 H3 120.6
C2 C3 C4 118.8(3)
C4 C3 H3 120.6
C11 C10 H10 117.1
C9 C10 C11 125.8(2)
C9 C10 H10 117.1
N1 C25 H25A 109.5
N1 C25 H25B 109.5
N1 C25 H25C 109.5
H25A C25 H25B 109.5
H25A C25 H25C 109.5
H25B C25 H25C 109.5
C13 C14 H14 119.6
C15 C14 C13 120.7(3)
C15 C14 H14 119.6
C24 C23 H23 121.6
C24 C23 C22 116.8(3)
C22 C23 H23 121.6
C19 C20 H20 120.6
C19 C20 C21 118.8(3)
C21 C20 H20 120.6
C13 C18 H18 119.3
C17 C18 C13 121.3(3)
C17 C18 H18 119.3
C6 C1 H1 119.2
C6 C1 C2 121.6(3)
C2 C1 H1 119.2
C14 C15 H15 119.9
C16 C15 C14 120.2(3)
C16 C15 H15 119.9
C6 C5 H5 119.6
C6 C5 C4 120.8(3)
C4 C5 H5 119.6
C20 C21 H21 120.0
C22 C21 C20 120.0(3)
C22 C21 H21 120.0
C23 C22 H22 119.0
C21 C22 C23 122.0(3)
C21 C22 H22 119.0
C15 C16 H16 120.0
C17 C16 C15 119.9(3)
C17 C16 H16 120.0
C3 C2 C1 120.5(3)
C3 C2 H2 119.7
C1 C2 H2 119.7
C18 C17 H17 120.0
C16 C17 C18 120.0(3)
C16 C17 H17 120.0
C3 C4 C5 121.2(3)
C3 C4 H4 119.4
C5 C4 H4 119.4

loop_
_geom_bond_atom_site_label_1
_geom_bond_atom_site_label_2
_geom_bond_distance
O1 C26 1.219(3)
N1 C24 1.412(3)
N1 C26 1.357(3)
N1 C25 1.445(3)
C24 C19 1.381(3)
C24 C23 1.378(3)
C6 C7 1.534(3)
C6 C1 1.378(4)
C6 C5 1.381(4)
C26 C7 1.556(3)
C19 C7 1.510(3)
C19 C20 1.368(3)
C7 C8 1.543(3)
C13 C12 1.460(4)
C13 C14 1.391(4)
C13 C18 1.393(4)
C8 H8A 0.9800
C8 H8B 0.9800
C8 C9 1.490(4)
C11 H11 0.9400
C11 C12 1.333(4)
C11 C10 1.440(4)
C9 H9 0.9400
C9 C10 1.319(4)
C12 H12 0.9400
C3 H3 0.9400
C3 C2 1.357(4)
C3 C4 1.364(4)
C10 H10 0.9400
C25 H25A 0.9700
C25 H25B 0.9700
C25 H25C 0.9700
C14 H14 0.9400
C14 C15 1.383(4)
C23 H23 0.9400
C23 C22 1.387(4)
C20 H20 0.9400
C20 C21 1.406(4)
C18 H18 0.9400
C18 C17 1.373(4)
C1 H1 0.9400
C1 C2 1.391(4)
C15 H15 0.9400
C15 C16 1.374(4)
C5 H5 0.9400
C5 C4 1.390(4)
C21 H21 0.9400
C21 C22 1.365(4)
C22 H22 0.9400
C16 H16 0.9400
C16 C17 1.373(4)
C2 H2 0.9400
C17 H17 0.9400
C4 H4 0.9400
